data_7048600
loop_
_publ_author_name
'Taakili, Rachid'
'Lepetit, Christine'
'Duhayon, Carine'
'Valyaev, Dmitry A.'
'Lugan, No\"el'
'Canac, Yves'

_publ_section_title
;
 Palladium(ii) pincer complexes of a C,C,C-NHC, diphosphonium bis(ylide)
 ligand.
;
_journal_issue 5
_journal_name_full 'Dalton transactions (Cambridge, England : 2003)'
_journal_page_first 1709
_journal_page_last 1721
_journal_paper_doi 10.1039/c8dt04316g
_journal_volume 48
_journal_year 2019
_chemical_formula_moiety 'C50 H51 N3 P2 Pd, 2(C F3 O3 S), 0.6(H2 O)'
_chemical_formula_sum 'C52 H52.2 F6 N3 O6.6 P2 Pd S2'
_chemical_formula_weight 1171.27
_space_group_IT_number 14
_space_group_name_Hall '-P 2yn'
_space_group_name_H-M_alt 'P 1 21/n 1'
_symmetry_cell_setting monoclinic
_symmetry_space_group_name_Hall '-P 2yn'
_symmetry_space_group_name_H-M 'P 1 21/n 1'
_atom_sites_solution_hydrogens difmap
_atom_sites_solution_primary other
_audit_update_record
;
2018-12-20 deposited with the CCDC.
2018-12-26 downloaded from the CCDC.
;
_cell_angle_alpha 90
_cell_angle_beta 91.366(2)
_cell_angle_gamma 90
_cell_formula_units_Z 4
_cell_length_a 13.6658(9)
_cell_length_b 17.1283(10)
_cell_length_c 21.6507(13)
_cell_measurement_reflns_used 7112
_cell_measurement_temperature 100
_cell_measurement_theta_max 21
_cell_measurement_theta_min 3
_cell_volume 5066.4(5)
_computing_cell_refinement 'Apex2 (Bruker AXS, 2006)'
_computing_data_collection 'Apex2 (Bruker AXS, 2006)'
_computing_data_reduction 'Apex2 (Bruker AXS, 2006)'
_computing_molecular_graphics 'CAMERON (Watkin et al., 1996)'
_computing_publication_material 'CRYSTALS (Betteridge et al., 2003)'
_computing_structure_refinement 'CRYSTALS (Betteridge et al., 2003)'
_computing_structure_solution 'Superflip (Palatinus & Chapuis, 2007)'
_diffrn_ambient_temperature 100
_diffrn_measured_fraction_theta_full 0.993
_diffrn_measured_fraction_theta_max 0.993
_diffrn_measurement_device Area
_diffrn_measurement_device_type 'Bruker Kappa Apex2'
_diffrn_measurement_method '\f & \w scans'
_diffrn_radiation_monochromator graphite
_diffrn_radiation_type 'Mo K\a'
_diffrn_radiation_wavelength 0.71073
_diffrn_reflns_av_R_equivalents 0.170
_diffrn_reflns_limit_h_max 14
_diffrn_reflns_limit_h_min -16
_diffrn_reflns_limit_k_max 20
_diffrn_reflns_limit_k_min -20
_diffrn_reflns_limit_l_max 26
_diffrn_reflns_limit_l_min -26
_diffrn_reflns_number 103825
_diffrn_reflns_theta_full 25.396
_diffrn_reflns_theta_max 25.396
_diffrn_reflns_theta_min 1.516
_diffrn_standards_number 0
_exptl_absorpt_coefficient_mu 0.589
_exptl_absorpt_correction_T_max 0.99
_exptl_absorpt_correction_T_min 0.95
_exptl_absorpt_correction_type multi-scan
_exptl_absorpt_process_details 'SADABS (Siemens, 1996)'
_exptl_crystal_colour colorless
_exptl_crystal_density_diffrn 1.54
_exptl_crystal_density_method 'not measured'
_exptl_crystal_description needle
_exptl_crystal_F_000 2395.200
_exptl_crystal_size_max 0.180
_exptl_crystal_size_mid 0.020
_exptl_crystal_size_min 0.010
_refine_diff_density_max 1.94
_refine_diff_density_min -1.73
_refine_ls_extinction_method None
_refine_ls_goodness_of_fit_ref 1.1047
_refine_ls_hydrogen_treatment noref
_refine_ls_matrix_type full
_refine_ls_number_parameters 556
_refine_ls_number_reflns 5636
_refine_ls_number_restraints 61
_refine_ls_R_factor_all 0.1383
_refine_ls_R_factor_gt 0.0840
_refine_ls_shift/su_max 0.0010463
_refine_ls_shift/su_mean 0.0000247
_refine_ls_structure_factor_coef F
_refine_ls_weighting_details
;
 Method, part 1, Chebychev polynomial, (Watkin, 1994, Prince, 1982) 
 [weight] = 1.0/[A~0~*T~0~(x)+A~1~*T~1~(x) ... +A~n-1~]*T~n-1~(x)] 
 where A~i~ are the Chebychev coefficients listed below and x= Fcalc/Fmax 
 Method = Robust Weighting (Prince, 1982) 
 W = [weight] * [1-(deltaF/6*sigmaF)^2^]^2^ 
 A~i~ are: 
 0.839 0.704 0.507 
;
_refine_ls_weighting_scheme calc
_refine_ls_wR_factor_all 0.1306
_refine_ls_wR_factor_gt 0.0871
_refine_ls_wR_factor_ref 0.0857
_reflns_limit_h_max 16
_reflns_limit_h_min -16
_reflns_limit_k_max 20
_reflns_limit_k_min 0
_reflns_limit_l_max 26
_reflns_limit_l_min 0
_reflns_number_gt 5841
_reflns_number_total 9276
_reflns_threshold_expression I>2.0\s(I)
_oxford_refine_ls_r_factor_ref 0.0808
_oxford_reflns_number_all 9252
_oxford_reflns_threshold_expression_ref I>2.2\s(I)
_cod_data_source_file c8dt04316g2.cif
_cod_data_source_block I_CCDC1
_cod_depositor_comments
;
The following automatic conversions were performed:

'_atom_sites_solution_primary' value 'Other' changed to 'other'
according to
/home/data/users/saulius/crontab/automatic-downloads/rss-feeds/RSC/lib/dictionaries/cif_core.dic
dictionary named 'cif_core.dic' version 2.4.2 from 2011-04-26.

Automatic conversion script
Id: cif_fix_values 4973 2017-02-22 13:04:09Z antanas 

 Adding full bibliography for 7048596--7048601.cif.
;
_cod_original_sg_symbol_Hall ' -P 2yn'
_cod_original_sg_symbol_H-M 'P 21/n '
_cod_original_formula_sum 'C52 H52.2 F6 N3 O6.60 P2 Pd1 S2'
_cod_database_code 7048600

loop_
_symmetry_equiv_pos_as_xyz
x,y,z
-x,-y,-z
x+1/2,-y+1/2,z+1/2
-x+1/2,y+1/2,-z+1/2

loop_
_atom_site_label
_atom_site_type_symbol
_atom_site_fract_x
_atom_site_fract_y
_atom_site_fract_z
_atom_site_U_iso_or_equiv
_atom_site_occupancy
_atom_site_adp_type
_atom_site_refinement_flags_posn
Pd1 Pd 0.45344(4) 0.57440(3) 0.24161(3) 0.0242 1.0000 Uani .
P1 P 0.45137(15) 0.46765(12) 0.35987(9) 0.0260 1.0000 Uani .
P2 P 0.48576(15) 0.70553(12) 0.14003(9) 0.0271 1.0000 Uani .
C1 C 0.3107(5) 0.5790(5) 0.2404(3) 0.0256 1.0000 Uani .
C2 C 0.1530(7) 0.5428(6) 0.2258(4) 0.0422 1.0000 Uani .
C3 C 0.1544(7) 0.6165(7) 0.2473(4) 0.0447 1.0000 Uani .
C4 C 0.2915(8) 0.7117(5) 0.2778(4) 0.0448 1.0000 Uani .
C5 C 0.3583(8) 0.7452(5) 0.2287(4) 0.0437 1.0000 Uani .
C6 C 0.4514(6) 0.6971(5) 0.2181(4) 0.0331 1.0000 Uani .
C7 C 0.2881(6) 0.4451(5) 0.2039(4) 0.0361 1.0000 Uani .
C8 C 0.3471(6) 0.4101(5) 0.2570(3) 0.0293 1.0000 Uani .
C9 C 0.4392(6) 0.4587(4) 0.2775(3) 0.0253 1.0000 Uani .
C10 C 0.5778(6) 0.4877(6) 0.3807(4) 0.0386 1.0000 Uani .
C11 C 0.6372(6) 0.4277(8) 0.4046(4) 0.0510 1.0000 Uani .
C12 C 0.7332(8) 0.4359(9) 0.4170(6) 0.0667 1.0000 Uani .
C13 C 0.7767(9) 0.5037(9) 0.4065(6) 0.0719 1.0000 Uani .
C14 C 0.7239(10) 0.5683(8) 0.3840(5) 0.0714 1.0000 Uani .
C15 C 0.6199(8) 0.5592(7) 0.3692(4) 0.0538 1.0000 Uani .
C16 C 0.4213(6) 0.3773(5) 0.3979(4) 0.0384 1.0000 Uani .
C17 C 0.4425(7) 0.3066(5) 0.3687(5) 0.0439 1.0000 Uani .
C18 C 0.4241(8) 0.2372(6) 0.4018(7) 0.0650 1.0000 Uani .
C19 C 0.3910(9) 0.2402(8) 0.4613(6) 0.0663 1.0000 Uani .
C20 C 0.3699(9) 0.3085(8) 0.4885(5) 0.0639 1.0000 Uani .
C21 C 0.3836(7) 0.3783(6) 0.4577(4) 0.0439 1.0000 Uani .
C22 C 0.3728(6) 0.5417(5) 0.3930(3) 0.0298 1.0000 Uani .
C23 C 0.4106(8) 0.6022(6) 0.4292(4) 0.0453 1.0000 Uani .
C24 C 0.3509(9) 0.6585(6) 0.4505(5) 0.0509 1.0000 Uani .
C25 C 0.2515(9) 0.6563(6) 0.4383(4) 0.0483 1.0000 Uani .
C26 C 0.2129(7) 0.5985(5) 0.4029(4) 0.0377 1.0000 Uani .
C27 C 0.2731(7) 0.5393(5) 0.3803(4) 0.0368 1.0000 Uani .
C34 C 0.4608(6) 0.8004(5) 0.1074(4) 0.0376 1.0000 Uani .
C40 C 0.6146(5) 0.6949(4) 0.1275(4) 0.0240 1.0000 Uani .
C41 C 0.6840(7) 0.7162(5) 0.1733(4) 0.0370 1.0000 Uani .
C42 C 0.7828(7) 0.7202(5) 0.1576(5) 0.0440 1.0000 Uani .
C43 C 0.8098(7) 0.7042(5) 0.0987(5) 0.0445 1.0000 Uani .
C44 C 0.7432(7) 0.6845(5) 0.0537(5) 0.0434 1.0000 Uani .
C45 C 0.6455(6) 0.6803(5) 0.0679(4) 0.0328 1.0000 Uani .
C46 C 0.5967(7) 0.5523(4) 0.2308(4) 0.0310 1.0000 Uani .
C47 C 0.7629(7) 0.4829(6) 0.2082(4) 0.0404 1.0000 Uani .
C48 C 0.7583(8) 0.4059(5) 0.2432(5) 0.0470 1.0000 Uani .
C49 C 0.8494(7) 0.5324(6) 0.2321(6) 0.0541 1.0000 Uani .
C50 C 0.7620(8) 0.4733(9) 0.1387(5) 0.0694 1.0000 Uani .
C51 C 0.4977(9) 0.3039(6) 0.1262(5) 0.0524 1.0000 Uani .
N1 N 0.2500(5) 0.5209(4) 0.2218(3) 0.0318 1.0000 Uani .
N2 N 0.2506(5) 0.6381(4) 0.2561(3) 0.0355 1.0000 Uani .
N3 N 0.6705(6) 0.5259(4) 0.2221(3) 0.0349 1.0000 Uani .
F1 F 0.5200(5) 0.3759(3) 0.1504(3) 0.0554 1.0000 Uani .
F2 F 0.3998(5) 0.2991(4) 0.1255(3) 0.0752 1.0000 Uani .
F3 F 0.5230(8) 0.3096(5) 0.0661(3) 0.1084 1.0000 Uani .
O1 O 0.5220(6) 0.2391(4) 0.2279(3) 0.0559 1.0000 Uani .
O2 O 0.6594(5) 0.2447(5) 0.1585(5) 0.0845 1.0000 Uani .
O3 O 0.5247(5) 0.1583(4) 0.1354(3) 0.0522 1.0000 Uani .
O9 O 0.6389(7) 0.7353(6) 0.3237(5) 0.0419 0.6000 Uani .
S1 S 0.55809(16) 0.22734(14) 0.16645(11) 0.0412 1.0000 Uani .
C330 C 0.3232(3) 0.6392(3) 0.0822(2) 0.0422 0.5000 Uani .
C33 C 0.3314(3) 0.6536(3) 0.0642(2) 0.0422 0.5000 Uani .
C320 C 0.2690(3) 0.5756(3) 0.0575(2) 0.0644 0.5000 Uani .
C32 C 0.2823(3) 0.5950(3) 0.0301(2) 0.0644 0.5000 Uani .
C31 C 0.3177(3) 0.5203(3) 0.0287(2) 0.0739 0.5000 Uani .
C310 C 0.3161(3) 0.5079(3) 0.0390(2) 0.0739 0.5000 Uani .
C30 C 0.4075(3) 0.5039(3) 0.0524(2) 0.0461 0.5000 Uani .
C300 C 0.4171(3) 0.4999(3) 0.0543(2) 0.0461 0.5000 Uani .
C29 C 0.4589(3) 0.5598(3) 0.0836(2) 0.0337 0.5000 Uani .
C290 C 0.4690(3) 0.5595(3) 0.0840(2) 0.0337 0.5000 Uani .
C28 C 0.4207(3) 0.6354(3) 0.0935(2) 0.0479 1.0000 Uani .
C350 C 0.4241(4) 0.8042(3) 0.0452(2) 0.0540 0.5000 Uani .
C35 C 0.4440(4) 0.8171(3) 0.0456(2) 0.0540 0.5000 Uani .
C360 C 0.4104(4) 0.8763(3) 0.0215(2) 0.0541 0.5000 Uani .
C36 C 0.4453(4) 0.8916(3) 0.0214(2) 0.0541 0.5000 Uani .
C370 C 0.4309(4) 0.9434(3) 0.0556(2) 0.0566 0.5000 Uani .
C37 C 0.4496(4) 0.9538(3) 0.0605(2) 0.0566 0.5000 Uani .
C380 C 0.4633(4) 0.9388(3) 0.1176(2) 0.0463 0.5000 Uani .
C38 C 0.4691(4) 0.9406(3) 0.1233(2) 0.0463 0.5000 Uani .
C39 C 0.4787(4) 0.8680(3) 0.1489(2) 0.0449 0.5000 Uani .
C390 C 0.4784(4) 0.8664(3) 0.1432(2) 0.0449 0.5000 Uani .
S2 S 0.4470(3) 0.8632(3) 0.38678(19) 0.0630 0.6000 Uani D
S3 S 0.5049(6) 0.8342(4) 0.3698(3) 0.0913 0.4000 Uani D
O4 O 0.5226(6) 0.8124(5) 0.4113(4) 0.0986 0.6000 Uani D
O5 O 0.3443(6) 0.8422(5) 0.3939(3) 0.0702 0.6000 Uani D
O6 O 0.4741(5) 0.8889(4) 0.3229(3) 0.0962 1.0000 Uani D
O7 O 0.4483(12) 0.7646(6) 0.3798(5) 0.1242 0.4000 Uani D
O8 O 0.6112(9) 0.8221(9) 0.3660(5) 0.1248 0.4000 Uani D
C52 C 0.4648(4) 0.9440(4) 0.4409(3) 0.0731 0.6000 Uani D
C53 C 0.4791(6) 0.8947(6) 0.4371(3) 0.0632 0.4000 Uani D
F4 F 0.4400(7) 0.9217(6) 0.4977(3) 0.0909 0.6000 Uani D
F5 F 0.4088(8) 1.0042(5) 0.4246(4) 0.1007 0.6000 Uani D
F6 F 0.5586(6) 0.9650(6) 0.4432(4) 0.1008 0.6000 Uani D
F7 F 0.4191(8) 0.9527(7) 0.4207(5) 0.0742 0.4000 Uani D
F8 F 0.4356(11) 0.8528(8) 0.4802(5) 0.1399 0.4000 Uani D
F9 F 0.5618(7) 0.9262(7) 0.4596(5) 0.0632 0.4000 Uani D
H21 H 0.0979 0.5128 0.2160 0.0500 1.0000 Uiso .
H31 H 0.0984 0.6488 0.2547 0.0540 1.0000 Uiso .
H41 H 0.2378 0.7484 0.2866 0.0540 1.0000 Uiso .
H42 H 0.3287 0.7033 0.3164 0.0540 1.0000 Uiso .
H51 H 0.3769 0.7983 0.2399 0.0520 1.0000 Uiso .
H52 H 0.3212 0.7467 0.1893 0.0520 1.0000 Uiso .
H61 H 0.5028 0.7235 0.2432 0.0421 1.0000 Uiso .
H71 H 0.3297 0.4499 0.1682 0.0419 1.0000 Uiso .
H72 H 0.2340 0.4100 0.1929 0.0420 1.0000 Uiso .
H81 H 0.3038 0.4050 0.2919 0.0380 1.0000 Uiso .
H82 H 0.3681 0.3579 0.2445 0.0381 1.0000 Uiso .
H91 H 0.4970 0.4285 0.2640 0.0311 1.0000 Uiso .
H111 H 0.6071 0.3782 0.4113 0.0651 1.0000 Uiso .
H121 H 0.7730 0.3913 0.4320 0.0911 1.0000 Uiso .
H131 H 0.8422 0.5113 0.4141 0.0871 1.0000 Uiso .
H141 H 0.7564 0.6177 0.3803 0.0920 1.0000 Uiso .
H151 H 0.5795 0.6026 0.3529 0.0779 1.0000 Uiso .
H171 H 0.4649 0.3044 0.3276 0.0440 1.0000 Uiso .
H181 H 0.4367 0.1891 0.3828 0.0760 1.0000 Uiso .
H191 H 0.3826 0.1938 0.4836 0.0770 1.0000 Uiso .
H201 H 0.3481 0.3077 0.5285 0.0781 1.0000 Uiso .
H211 H 0.3668 0.4265 0.4771 0.0561 1.0000 Uiso .
H231 H 0.4806 0.6038 0.4384 0.0570 1.0000 Uiso .
H241 H 0.3790 0.7001 0.4747 0.0631 1.0000 Uiso .
H251 H 0.2116 0.6949 0.4544 0.0600 1.0000 Uiso .
H261 H 0.1445 0.5967 0.3936 0.0461 1.0000 Uiso .
H271 H 0.2467 0.4967 0.3568 0.0440 1.0000 Uiso .
H411 H 0.6633 0.7278 0.2136 0.0460 1.0000 Uiso .
H421 H 0.8290 0.7350 0.1885 0.0570 1.0000 Uiso .
H431 H 0.8784 0.7049 0.0904 0.0541 1.0000 Uiso .
H441 H 0.7629 0.6740 0.0124 0.0551 1.0000 Uiso .
H451 H 0.5971 0.6683 0.0374 0.0401 1.0000 Uiso .
H481 H 0.7049 0.3741 0.2261 0.0751 1.0000 Uiso .
H482 H 0.7461 0.4145 0.2866 0.0750 1.0000 Uiso .
H483 H 0.8184 0.3775 0.2399 0.0751 1.0000 Uiso .
H491 H 0.8544 0.5788 0.2081 0.0830 1.0000 Uiso .
H492 H 0.8390 0.5466 0.2751 0.0830 1.0000 Uiso .
H493 H 0.9082 0.5026 0.2301 0.0830 1.0000 Uiso .
H501 H 0.7570 0.5231 0.1174 0.0990 1.0000 Uiso .
H502 H 0.8221 0.4483 0.1253 0.0990 1.0000 Uiso .
H503 H 0.7078 0.4409 0.1248 0.0990 1.0000 Uiso .
H3501 H 0.4098 0.7588 0.0218 0.0640 0.5000 Uiso .
H3601 H 0.3858 0.8815 -0.0196 0.0642 0.5000 Uiso .
H351 H 0.4308 0.7751 0.0183 0.0640 0.5000 Uiso .
H361 H 0.4428 0.8995 -0.0219 0.0642 0.5000 Uiso .
H3701 H 0.4225 0.9932 0.0369 0.0671 0.5000 Uiso .
H371 H 0.4392 1.0055 0.0455 0.0671 0.5000 Uiso .
H381 H 0.4759 0.9848 0.1499 0.0548 0.5000 Uiso .
H3801 H 0.4743 0.9849 0.1414 0.0548 0.5000 Uiso .
H3901 H 0.5005 0.8618 0.1851 0.0531 0.5000 Uiso .
H391 H 0.4958 0.8615 0.1915 0.0531 0.5000 Uiso .
H331 H 0.3047 0.7048 0.0667 0.0518 0.5000 Uiso .
H321 H 0.2242 0.6078 0.0070 0.0784 0.5000 Uiso .
H3201 H 0.2001 0.5795 0.0530 0.0784 0.5000 Uiso .
H311 H 0.2792 0.4801 0.0103 0.0898 0.5000 Uiso .
H3101 H 0.2822 0.4686 0.0162 0.0898 0.5000 Uiso .
H3001 H 0.4503 0.4533 0.0434 0.0565 0.5000 Uiso .
H301 H 0.4352 0.4536 0.0468 0.0565 0.5000 Uiso .
H2901 H 0.5351 0.5517 0.0973 0.0415 0.5000 Uiso .
H291 H 0.5231 0.5481 0.0987 0.0415 0.5000 Uiso .
H3301 H 0.2902 0.6866 0.0906 0.0518 0.5000 Uiso .

loop_
_atom_site_aniso_label
_atom_site_aniso_U_11
_atom_site_aniso_U_22
_atom_site_aniso_U_33
_atom_site_aniso_U_23
_atom_site_aniso_U_13
_atom_site_aniso_U_12
Pd1 0.0285(3) 0.0215(3) 0.0226(3) 0.0008(3) 0.0015(2) 0.0027(3)
P1 0.0275(10) 0.0263(10) 0.0239(10) 0.0029(8) -0.0046(8) -0.0041(8)
P2 0.0302(11) 0.0280(10) 0.0230(10) -0.0026(8) -0.0006(8) 0.0038(9)
C1 0.025(4) 0.031(4) 0.021(3) 0.003(3) 0.006(3) 0.011(4)
C2 0.031(5) 0.063(6) 0.032(5) 0.013(4) -0.003(4) 0.011(4)
C3 0.037(5) 0.069(7) 0.028(5) 0.015(5) 0.009(4) 0.025(5)
C4 0.058(6) 0.033(5) 0.044(5) 0.003(4) 0.017(5) 0.018(4)
C5 0.064(6) 0.027(4) 0.041(5) 0.010(4) 0.023(5) 0.018(4)
C6 0.047(5) 0.033(4) 0.020(4) -0.002(3) 0.003(3) 0.004(4)
C7 0.031(4) 0.048(5) 0.029(4) -0.001(4) -0.004(3) -0.006(4)
C8 0.034(4) 0.033(5) 0.021(4) -0.004(3) 0.002(3) -0.001(3)
C9 0.029(4) 0.023(4) 0.024(4) 0.003(3) -0.001(3) 0.001(3)
C10 0.030(4) 0.060(6) 0.025(4) 0.002(4) -0.007(3) -0.020(4)
C11 0.029(4) 0.089(8) 0.034(5) 0.013(6) -0.005(4) 0.000(6)
C12 0.046(6) 0.090(9) 0.064(7) 0.005(7) -0.015(5) -0.019(6)
C13 0.062(8) 0.081(9) 0.071(8) -0.022(7) -0.028(6) 0.012(7)
C14 0.081(8) 0.087(9) 0.047(6) -0.018(6) 0.022(6) -0.062(8)
C15 0.058(6) 0.071(8) 0.032(5) -0.008(5) 0.001(4) -0.025(5)
C16 0.034(5) 0.032(5) 0.049(5) 0.021(4) -0.014(4) -0.006(4)
C17 0.036(5) 0.033(5) 0.061(6) 0.010(4) -0.020(4) -0.001(4)
C18 0.051(6) 0.032(5) 0.111(11) 0.019(6) -0.034(7) -0.007(5)
C19 0.062(7) 0.066(8) 0.070(8) 0.048(7) -0.037(6) -0.021(6)
C20 0.068(7) 0.065(8) 0.057(7) 0.030(6) -0.028(6) -0.038(6)
C21 0.043(5) 0.051(6) 0.037(5) 0.017(4) -0.014(4) -0.021(4)
C22 0.047(5) 0.028(4) 0.014(4) 0.006(3) 0.000(3) -0.002(4)
C23 0.063(6) 0.039(5) 0.033(5) -0.010(4) -0.015(4) 0.002(5)
C24 0.072(7) 0.042(6) 0.037(5) -0.010(4) -0.016(5) -0.005(5)
C25 0.081(8) 0.041(5) 0.023(4) -0.003(4) 0.009(5) 0.014(5)
C26 0.041(5) 0.040(5) 0.032(4) 0.004(4) 0.008(4) 0.001(4)
C27 0.041(5) 0.040(5) 0.030(4) -0.004(4) 0.006(4) -0.011(4)
C34 0.038(5) 0.038(5) 0.037(5) 0.004(4) 0.004(4) 0.011(4)
C40 0.021(4) 0.018(4) 0.033(4) 0.007(3) 0.001(3) 0.004(3)
C41 0.049(5) 0.018(4) 0.043(5) 0.002(4) -0.008(4) -0.001(4)
C42 0.039(5) 0.030(5) 0.062(6) 0.010(4) -0.014(5) -0.011(4)
C43 0.035(5) 0.032(5) 0.067(7) 0.009(4) 0.009(5) 0.002(4)
C44 0.043(5) 0.033(5) 0.054(6) 0.005(4) 0.007(5) 0.006(4)
C45 0.041(5) 0.023(4) 0.035(5) 0.009(3) 0.001(4) 0.004(4)
C46 0.038(5) 0.016(4) 0.039(5) 0.008(3) 0.008(4) 0.009(3)
C47 0.034(5) 0.044(5) 0.043(5) 0.000(4) 0.001(4) 0.011(4)
C48 0.053(6) 0.026(5) 0.062(6) 0.008(4) -0.010(5) 0.013(4)
C49 0.039(5) 0.044(6) 0.079(8) 0.017(5) 0.003(5) 0.010(4)
C50 0.047(6) 0.114(11) 0.047(6) 0.006(7) 0.014(5) 0.027(7)
C51 0.069(7) 0.051(6) 0.037(5) -0.014(5) 0.007(5) 0.014(5)
N1 0.027(4) 0.047(4) 0.021(3) 0.009(3) -0.005(3) 0.007(3)
N2 0.034(4) 0.041(4) 0.031(4) 0.012(3) 0.003(3) 0.013(3)
N3 0.042(4) 0.021(3) 0.042(4) 0.006(3) 0.005(3) 0.003(3)
F1 0.075(4) 0.042(3) 0.050(3) 0.000(3) 0.007(3) 0.008(3)
F2 0.054(4) 0.083(5) 0.087(5) -0.031(4) -0.032(3) 0.021(3)
F3 0.198(10) 0.084(6) 0.044(4) 0.002(4) 0.030(5) 0.055(6)
O1 0.078(5) 0.047(4) 0.043(4) 0.003(3) -0.001(3) -0.008(4)
O2 0.034(4) 0.054(5) 0.166(10) -0.007(5) 0.009(5) 0.002(4)
O3 0.053(4) 0.036(4) 0.068(5) -0.016(3) 0.002(4) -0.004(3)
O9 0.036(6) 0.036(5) 0.052(6) 0.000(5) -0.017(5) -0.006(5)
S1 0.0333(11) 0.0391(12) 0.0512(14) -0.0015(10) 0.0001(10) -0.0016(10)
C330 0.046(3) 0.041(2) 0.040(3) -0.009(2) 0.000(2) -0.001(2)
C33 0.046(3) 0.041(2) 0.040(3) -0.009(2) 0.000(2) -0.001(2)
C320 0.068(3) 0.063(2) 0.062(3) -0.009(2) 0.000(2) -0.001(2)
C32 0.068(3) 0.063(2) 0.062(3) -0.009(2) 0.000(2) -0.001(2)
C31 0.078(3) 0.072(2) 0.072(3) -0.009(2) 0.000(2) -0.001(2)
C310 0.078(3) 0.072(2) 0.072(3) -0.009(2) 0.000(2) -0.001(2)
C30 0.050(3) 0.045(2) 0.044(3) -0.009(2) 0.000(2) -0.001(2)
C300 0.050(3) 0.045(2) 0.044(3) -0.009(2) 0.000(2) -0.001(2)
C29 0.037(3) 0.032(2) 0.031(3) -0.009(2) -0.001(2) -0.001(2)
C290 0.037(3) 0.032(2) 0.031(3) -0.009(2) -0.001(2) -0.001(2)
C28 0.052(3) 0.046(2) 0.046(3) -0.009(2) 0.000(2) -0.001(2)
C350 0.070(3) 0.046(3) 0.047(3) 0.013(2) 0.008(2) 0.018(2)
C35 0.070(3) 0.046(3) 0.047(3) 0.013(2) 0.008(2) 0.018(2)
C360 0.070(3) 0.046(3) 0.047(3) 0.013(2) 0.008(2) 0.018(2)
C36 0.070(3) 0.046(3) 0.047(3) 0.013(2) 0.008(2) 0.018(2)
C370 0.072(3) 0.048(3) 0.050(3) 0.013(2) 0.008(2) 0.018(2)
C37 0.072(3) 0.048(3) 0.050(3) 0.013(2) 0.008(2) 0.018(2)
C380 0.062(3) 0.038(3) 0.039(3) 0.013(2) 0.008(2) 0.018(2)
C38 0.062(3) 0.038(3) 0.039(3) 0.013(2) 0.008(2) 0.018(2)
C39 0.060(3) 0.037(3) 0.038(3) 0.013(2) 0.008(2) 0.018(2)
C390 0.060(3) 0.037(3) 0.038(3) 0.013(2) 0.008(2) 0.018(2)
S2 0.0405(17) 0.083(3) 0.066(2) 0.0452(19) -0.0001(15) 0.0103(17)
S3 0.0688(17) 0.111(3) 0.094(2) 0.0452(19) 0.0005(15) 0.0103(17)
O4 0.0761(17) 0.118(3) 0.101(2) 0.0452(19) 0.0007(15) 0.0103(17)
O5 0.0477(17) 0.090(3) 0.073(2) 0.0452(19) 0.0000(15) 0.0103(17)
O6 0.0737(17) 0.116(3) 0.099(2) 0.0452(19) 0.0007(15) 0.0103(17)
O7 0.1017(17) 0.144(3) 0.127(2) 0.0452(19) 0.0013(15) 0.0103(17)
O8 0.1023(17) 0.145(3) 0.127(2) 0.0452(19) 0.0013(15) 0.0103(17)
C52 0.0506(17) 0.093(3) 0.076(2) 0.0452(19) 0.0001(15) 0.0103(17)
C53 0.0407(17) 0.083(3) 0.066(2) 0.0452(19) -0.0001(15) 0.0103(17)
F4 0.0684(17) 0.111(3) 0.094(2) 0.0452(19) 0.0005(15) 0.0103(17)
F5 0.0782(17) 0.121(3) 0.103(2) 0.0452(19) 0.0008(15) 0.0103(17)
F6 0.0783(17) 0.121(3) 0.103(2) 0.0452(19) 0.0008(15) 0.0103(17)
F7 0.0517(17) 0.094(3) 0.077(2) 0.0452(19) 0.0001(15) 0.0103(17)
F8 0.1174(17) 0.160(3) 0.143(2) 0.0452(19) 0.0017(15) 0.0103(17)
F9 0.0407(17) 0.083(3) 0.066(2) 0.0452(19) -0.0001(15) 0.0103(17)

loop_
_atom_type_symbol
_atom_type_scat_dispersion_real
_atom_type_scat_dispersion_imag
_atom_type_scat_Cromer_Mann_a1
_atom_type_scat_Cromer_Mann_b1
_atom_type_scat_Cromer_Mann_a2
_atom_type_scat_Cromer_Mann_b2
_atom_type_scat_Cromer_Mann_a3
_atom_type_scat_Cromer_Mann_b3
_atom_type_scat_Cromer_Mann_a4
_atom_type_scat_Cromer_Mann_b4
_atom_type_scat_Cromer_Mann_c
_atom_type_scat_source
C 0.0033 0.0016 2.3100 20.8439 1.0200 10.2075 1.5886 0.5687 0.8650 51.6512 0.2156 'International Tables Vol C 4.2.6.8 and 6.1.1.4'
H 0.0000 0.0000 0.4930 10.5109 0.3229 26.1257 0.1402 3.1424 0.0408 57.7998 0.0030 'International Tables Vol C 4.2.6.8 and 6.1.1.4'
N 0.0061 0.0033 12.2126 0.0057 3.1322 9.8933 2.0125 28.9975 1.1663 0.5826 -11.5290 'International Tables Vol C 4.2.6.8 and 6.1.1.4'
O 0.0106 0.0060 3.0485 13.2771 2.2868 5.7011 1.5463 0.3239 0.8670 32.9089 0.2508 'International Tables Vol C 4.2.6.8 and 6.1.1.4'
P 0.1023 0.0942 6.4345 1.9067 4.1791 27.1570 1.7800 0.5260 1.4908 68.1645 1.1149 'International Tables Vol C 4.2.6.8 and 6.1.1.4'
Pd -0.9988 1.0072 19.3319 0.6987 15.5017 7.9893 5.2954 25.2052 0.6058 76.8986 5.2659 'International Tables Vol C 4.2.6.8 and 6.1.1.4'
S 0.1246 0.1234 6.9053 1.4679 5.2034 22.2151 1.4379 0.2536 1.5863 56.1720 0.8669 'International Tables Vol C 4.2.6.8 and 6.1.1.4'
F 0.0171 0.0103 3.5392 10.2825 2.6412 4.2944 1.5170 0.2615 1.0243 26.1476 0.2776 'International Tables Vol C 4.2.6.8 and 6.1.1.4'

loop_
_geom_angle_atom_site_label_1
_geom_angle_atom_site_label_2
_geom_angle_atom_site_label_3
_geom_angle
_geom_angle_publ_flag
C1 Pd1 C6 87.2(3) yes
C1 Pd1 C9 86.7(3) yes
C6 Pd1 C9 170.1(3) yes
C1 Pd1 C46 168.7(3) yes
C6 Pd1 C46 99.3(3) yes
C9 Pd1 C46 88.0(3) yes
C9 P1 C10 109.3(4) yes
C9 P1 C16 111.4(4) yes
C10 P1 C16 106.0(4) yes
C9 P1 C22 114.2(3) yes
C10 P1 C22 109.8(4) yes
C16 P1 C22 105.9(4) yes
C6 P2 C34 113.4(4) yes
C6 P2 C40 114.8(4) yes
C34 P2 C40 102.0(4) yes
C6 P2 C28 110.0(3) yes
C34 P2 C28 107.3(3) yes
C40 P2 C28 108.8(3) yes
Pd1 C1 N1 125.5(6) yes
Pd1 C1 N2 129.8(7) yes
N1 C1 N2 104.7(6) yes
C3 C2 N1 105.8(9) yes
C3 C2 H21 126.9 no
N1 C2 H21 127.3 no
C2 C3 N2 107.7(8) yes
C2 C3 H31 126.4 no
N2 C3 H31 125.9 no
C5 C4 N2 109.3(7) yes
C5 C4 H41 110.7 no
N2 C4 H41 109.4 no
C5 C4 H42 110.0 no
N2 C4 H42 109.7 no
H41 C4 H42 107.7 no
C4 C5 C6 114.3(7) yes
C4 C5 H51 109.5 no
C6 C5 H51 109.0 no
C4 C5 H52 107.9 no
C6 C5 H52 107.3 no
H51 C5 H52 108.6 no
C5 C6 P2 109.7(6) yes
C5 C6 Pd1 119.5(6) yes
P2 C6 Pd1 107.6(4) yes
C5 C6 H61 104.6 no
P2 C6 H61 106.6 no
Pd1 C6 H61 108.1 no
C8 C7 N1 109.8(7) yes
C8 C7 H71 109.0 no
N1 C7 H71 110.8 no
C8 C7 H72 109.1 no
N1 C7 H72 109.9 no
H71 C7 H72 108.2 no
C7 C8 C9 114.6(6) yes
C7 C8 H81 107.6 no
C9 C8 H81 109.1 no
C7 C8 H82 107.9 no
C9 C8 H82 109.0 no
H81 C8 H82 108.6 no
C8 C9 P1 112.5(5) yes
C8 C9 Pd1 118.0(5) yes
P1 C9 Pd1 106.0(4) yes
C8 C9 H91 106.2 no
P1 C9 H91 106.3 no
Pd1 C9 H91 107.2 no
P1 C10 C11 119.7(7) yes
P1 C10 C15 121.6(8) yes
C11 C10 C15 118.6(9) yes
C10 C11 C12 123.6(11) yes
C10 C11 H111 117.3 no
C12 C11 H111 119.0 no
C11 C12 C13 119.9(13) yes
C11 C12 H121 120.9 no
C13 C12 H121 119.2 no
C12 C13 C14 121.4(11) yes
C12 C13 H131 122.3 no
C14 C13 H131 116.3 no
C13 C14 C15 119.0(11) yes
C13 C14 H141 119.3 no
C15 C14 H141 121.7 no
C14 C15 C10 117.6(11) yes
C14 C15 H151 122.3 no
C10 C15 H151 120.1 no
P1 C16 C17 118.9(7) yes
P1 C16 C21 120.2(7) yes
C17 C16 C21 120.7(8) yes
C16 C17 C18 117.3(10) yes
C16 C17 H171 122.2 no
C18 C17 H171 120.5 no
C17 C18 C19 120.6(11) yes
C17 C18 H181 118.7 no
C19 C18 H181 120.7 no
C18 C19 C20 121.4(10) yes
C18 C19 H191 119.9 no
C20 C19 H191 118.7 no
C19 C20 C21 120.5(11) yes
C19 C20 H201 118.4 no
C21 C20 H201 121.0 no
C16 C21 C20 119.3(10) yes
C16 C21 H211 120.8 no
C20 C21 H211 119.9 no
P1 C22 C23 121.8(7) yes
P1 C22 C27 119.2(6) yes
C23 C22 C27 119.0(8) yes
C22 C23 C24 120.4(9) yes
C22 C23 H231 119.0 no
C24 C23 H231 120.6 no
C23 C24 C25 121.0(9) yes
C23 C24 H241 118.7 no
C25 C24 H241 120.3 no
C24 C25 C26 119.9(9) yes
C24 C25 H251 119.5 no
C26 C25 H251 120.6 no
C25 C26 C27 120.2(9) yes
C25 C26 H261 120.8 no
C27 C26 H261 119.0 no
C26 C27 C22 119.5(8) yes
C26 C27 H271 121.4 no
C22 C27 H271 119.1 no
P2 C34 C350 118.1(6) yes
P2 C34 C35 126.3(6) yes
P2 C34 C39 116.1(5) yes
C350 C34 C39 125.7(7) yes
C35 C34 C39 116.5(7) yes
P2 C34 C390 119.1(6) yes
C350 C34 C390 122.8(7) yes
C35 C34 C390 113.2(7) yes
P2 C40 C41 120.9(6) yes
P2 C40 C45 118.6(6) yes
C41 C40 C45 119.3(7) yes
C40 C41 C42 118.6(8) yes
C40 C41 H411 119.7 no
C42 C41 H411 121.7 no
C41 C42 C43 120.1(8) yes
C41 C42 H421 118.3 no
C43 C42 H421 121.6 no
C42 C43 C44 121.8(9) yes
C42 C43 H431 117.5 no
C44 C43 H431 120.6 no
C43 C44 C45 119.3(9) yes
C43 C44 H441 121.2 no
C45 C44 H441 119.5 no
C40 C45 C44 120.9(8) yes
C40 C45 H451 117.7 no
C44 C45 H451 121.5 no
Pd1 C46 N3 166.7(7) yes
C48 C47 C49 110.6(8) yes
C48 C47 C50 113.7(9) yes
C49 C47 C50 112.5(9) yes
C48 C47 N3 106.3(7) yes
C49 C47 N3 107.8(8) yes
C50 C47 N3 105.5(8) yes
C47 C48 H481 109.4 no
C47 C48 H482 111.1 no
H481 C48 H482 108.0 no
C47 C48 H483 110.8 no
H481 C48 H483 108.9 no
H482 C48 H483 108.6 no
C47 C49 H491 110.1 no
C47 C49 H492 109.3 no
H491 C49 H492 109.0 no
C47 C49 H493 109.3 no
H491 C49 H493 110.6 no
H492 C49 H493 108.5 no
C47 C50 H501 112.0 no
C47 C50 H502 110.8 no
H501 C50 H502 107.1 no
C47 C50 H503 111.0 no
H501 C50 H503 108.3 no
H502 C50 H503 107.4 no
F1 C51 F2 105.8(8) yes
F1 C51 F3 104.0(9) yes
F2 C51 F3 105.6(9) yes
F1 C51 S1 112.4(7) yes
F2 C51 S1 114.5(8) yes
F3 C51 S1 113.6(7) yes
C7 N1 C2 127.5(8) yes
C7 N1 C1 121.1(6) yes
C2 N1 C1 111.4(7) yes
C4 N2 C3 129.5(8) yes
C4 N2 C1 120.0(7) yes
C3 N2 C1 110.4(8) yes
C47 N3 C46 173.6(8) yes
C51 S1 O1 100.6(4) yes
C51 S1 O2 103.2(6) yes
O1 S1 O2 115.8(6) yes
C51 S1 O3 104.0(5) yes
O1 S1 O3 115.9(4) yes
O2 S1 O3 114.5(5) yes
C320 C330 C28 122.550(4) yes
C320 C330 H3301 118.9 no
C28 C330 H3301 118.5 no
C32 C33 C28 118.659(4) yes
C32 C33 H331 120.6 no
C28 C33 H331 120.7 no
C330 C320 C310 120.550(4) yes
C330 C320 H3201 119.7 no
C310 C320 H3201 119.8 no
C33 C32 C31 120.991(4) yes
C33 C32 H321 119.4 no
C31 C32 H321 119.6 no
C32 C31 C30 120.303(3) yes
C32 C31 C300 121.845 yes
C32 C31 H311 119.7 no
C30 C31 H311 120.0 no
C300 C31 H311 118.4 no
C320 C310 C30 115.932(4) yes
C320 C310 C300 117.965(4) yes
C320 C310 H3101 121.2 no
C30 C310 H3101 122.9 no
C300 C310 H3101 120.9 no
C31 C30 C29 119.824 yes
C310 C30 C29 124.443 yes
C31 C30 H301 120.1 no
C310 C30 H301 114.2 no
C29 C30 H301 120.1 no
C31 C300 C290 116.665 yes
C310 C300 C290 121.292 yes
C31 C300 H3001 122.6 no
C310 C300 H3001 119.5 no
C290 C300 H3001 119.2 no
C30 C29 C28 122.203(4) yes
C30 C29 H2901 121.8 no
C28 C29 H2901 115.6 no
C30 C29 H291 119.0 no
C28 C29 H291 118.8 no
C300 C290 C28 119.068(4) yes
C300 C290 H2901 120.5 no
C28 C290 H2901 120.4 no
C290 C28 P2 116.87(16) yes
P2 C28 C29 121.26(16) yes
C290 C28 C33 121.468(3) yes
P2 C28 C33 121.53(16) yes
C29 C28 C33 117.192(3) yes
C290 C28 C330 117.351(4) yes
P2 C28 C330 123.04(16) yes
C29 C28 C330 112.477(4) yes
C34 C350 C360 116.4(4) yes
C34 C350 H3501 122.0 no
C360 C350 H3501 121.7 no
C34 C35 C36 123.8(4) yes
C34 C35 H351 118.2 no
C36 C35 H351 118.0 no
C350 C360 C370 122.014(3) yes
C350 C360 H3601 119.1 no
C370 C360 H3601 118.8 no
C35 C36 C37 119.222(3) yes
C35 C36 H361 120.6 no
C37 C36 H361 120.2 no
C360 C370 C380 121.052(4) yes
C360 C370 H3701 119.7 no
C380 C370 H3701 119.3 no
C36 C37 C38 118.858(5) yes
C36 C37 H371 120.8 no
C38 C37 H371 120.3 no
C370 C380 C390 118.542 yes
C370 C380 H3801 120.8 no
C390 C380 H3801 120.7 no
C37 C38 C39 123.733 yes
C37 C38 H381 118.2 no
C39 C38 H381 118.1 no
C34 C39 C38 117.0(4) yes
C34 C39 H3901 121.1 no
C38 C39 H3901 121.5 no
C34 C39 H391 121.8 no
C38 C39 H391 121.2 no
C34 C390 C380 119.2(4) yes
C34 C390 H3901 120.7 no
C380 C390 H3901 120.1 no
O4 S2 O5 119.65(9) yes
O4 S2 O6 108.91(9) yes
O5 S2 O6 115.27(9) yes
O4 S2 C52 97.90(9) yes
O5 S2 C52 103.47(9) yes
O6 S2 C52 109.64(9) yes
O6 S3 O7 119.71(9) yes
O6 S3 O8 108.93(9) yes
O7 S3 O8 115.25(9) yes
O6 S3 C53 97.78(9) yes
O7 S3 C53 103.56(9) yes
O8 S3 C53 109.58(9) yes
S2 C52 F4 109.87(9) yes
S2 C52 F5 110.57(9) yes
F4 C52 F5 107.95(9) yes
S2 C52 F6 110.02(9) yes
F4 C52 F6 107.87(9) yes
F5 C52 F6 110.48(9) yes
S3 C53 F7 109.91(9) yes
S3 C53 F8 110.59(9) yes
F7 C53 F8 107.95(9) yes
S3 C53 F9 109.97(9) yes
F7 C53 F9 107.83(9) yes
F8 C53 F9 110.53(9) yes

loop_
_geom_bond_atom_site_label_1
_geom_bond_atom_site_label_2
_geom_bond_distance
_geom_bond_publ_flag
Pd1 C1 1.951(7) yes
Pd1 C6 2.162(9) yes
Pd1 C9 2.138(7) yes
Pd1 C46 2.013(9) yes
P1 C9 1.794(8) yes
P1 C10 1.808(8) yes
P1 C16 1.805(8) yes
P1 C22 1.820(9) yes
P2 C6 1.770(8) yes
P2 C34 1.801(9) yes
P2 C40 1.798(7) yes
P2 C28 1.790(5) yes
C1 N1 1.351(11) yes
C1 N2 1.352(10) yes
C2 C3 1.346(15) yes
C2 N1 1.382(11) yes
C2 H21 0.932 no
C3 N2 1.375(12) yes
C3 H31 0.960 no
C4 C5 1.531(13) yes
C4 N2 1.453(13) yes
C4 H41 0.987 no
C4 H42 0.979 no
C5 C6 1.538(12) yes
C5 H51 0.973 no
C5 H52 0.981 no
C6 H61 0.989 no
C7 C8 1.512(12) yes
C7 N1 1.455(12) yes
C7 H71 0.975 no
C7 H72 0.977 no
C8 C9 1.565(11) yes
C8 H81 0.975 no
C8 H82 0.979 no
C9 H91 0.994 no
C10 C11 1.400(14) yes
C10 C15 1.379(14) yes
C11 C12 1.340(14) yes
C11 H111 0.956 no
C12 C13 1.327(19) yes
C12 H121 0.988 no
C13 C14 1.40(2) yes
C13 H131 0.916 no
C14 C15 1.458(16) yes
C14 H141 0.961 no
C15 H151 0.985 no
C16 C17 1.400(14) yes
C16 C21 1.405(14) yes
C17 C18 1.413(14) yes
C17 H171 0.949 no
C18 C19 1.376(19) yes
C18 H181 0.938 no
C19 C20 1.344(19) yes
C19 H191 0.939 no
C20 C21 1.385(14) yes
C20 H201 0.923 no
C21 H211 0.955 no
C22 C23 1.391(12) yes
C22 C27 1.384(13) yes
C23 C24 1.350(15) yes
C23 H231 0.973 no
C24 C25 1.379(16) yes
C24 H241 0.959 no
C25 C26 1.351(14) yes
C25 H251 0.930 no
C26 C27 1.402(13) yes
C26 H261 0.951 no
C27 H271 0.956 no
C34 C350 1.428(10) yes
C34 C35 1.382(10) yes
C34 C39 1.482(11) yes
C34 C390 1.389(11) yes
C40 C41 1.404(12) yes
C40 C45 1.390(11) yes
C41 C42 1.402(13) yes
C41 H411 0.944 no
C42 C43 1.364(14) yes
C42 H421 0.944 no
C43 C44 1.360(14) yes
C43 H431 0.958 no
C44 C45 1.379(13) yes
C44 H441 0.957 no
C45 H451 0.945 no
C46 N3 1.126(10) yes
C47 C48 1.524(13) yes
C47 C49 1.535(15) yes
C47 C50 1.513(15) yes
C47 N3 1.499(11) yes
C48 H481 0.977 no
C48 H482 0.969 no
C48 H483 0.958 no
C49 H491 0.952 no
C49 H492 0.976 no
C49 H493 0.954 no
C50 H501 0.971 no
C50 H502 0.976 no
C50 H503 0.968 no
C51 F1 1.372(12) yes
C51 F2 1.340(13) yes
C51 F3 1.359(12) yes
C51 S1 1.767(11) yes
O1 S1 1.444(7) yes
O2 S1 1.430(8) yes
O3 S1 1.429(7) yes
C330 C320 1.41523(6) yes
C330 C28 1.34990(9) yes
C330 H3301 0.950 no
C33 C32 1.40763(5) yes
C33 C28 1.39694(7) yes
C33 H331 0.952 no
C320 C310 1.38976(6) yes
C320 H3201 0.946 no
C32 C31 1.36847(7) yes
C32 H321 0.953 no
C31 C30 1.34989(8) yes
C31 C300 1.49628(8) yes
C31 H311 0.948 no
C310 C30 1.27809(8) yes
C310 C300 1.41792(9) yes
C310 H3101 0.950 no
C30 C29 1.35863(5) yes
C30 H301 0.949 no
C300 C290 1.39225(5) yes
C300 H3001 0.951 no
C29 C28 1.41466(7) yes
C29 H2901 1.085 no
C29 H291 0.950 no
C290 C28 1.47582(7) yes
C290 H2901 0.951 no
C350 C360 1.34746(7) yes
C350 H3501 0.947 no
C35 C36 1.38025(7) yes
C35 H351 0.946 no
C360 C370 1.39121(6) yes
C360 H3601 0.948 no
C36 C37 1.36177(6) yes
C36 H361 0.946 no
C370 C380 1.40465(8) yes
C370 H3701 0.951 no
C37 C38 1.39831(8) yes
C37 H371 0.951 no
C380 C390 1.37208(7) yes
C380 H3801 0.954 no
C38 C39 1.36645(7) yes
C38 H381 0.954 no
C39 H3901 0.840 no
C39 H391 0.953 no
C390 H3901 0.953 no
S2 O4 1.443(8) yes
S2 O5 1.461(7) yes
S2 O6 1.507(6) yes
S2 C52 1.826(7) yes
S3 O6 1.438(7) yes
S3 O7 1.441(9) yes
S3 O8 1.472(9) yes
S3 C53 1.828(8) yes
C52 F4 1.340(6) yes
C52 F5 1.326(6) yes
C52 F6 1.330(6) yes
C53 F7 1.331(7) yes
C53 F8 1.329(7) yes
C53 F9 1.334(7) yes

loop_
_geom_hbond_atom_site_label_D
_geom_hbond_atom_site_label_H
_geom_hbond_atom_site_label_A
_geom_hbond_site_symmetry_A
_geom_hbond_angle_DHA
_geom_hbond_distance_DH
_geom_hbond_distance_HA
_geom_hbond_distance_DA
_geom_hbond_publ_flag
C2 H21 O6 4_545 150 0.93 2.48 3.315(11) yes
C3 H31 O1 4_555 173 0.96 2.30 3.251(11) yes
C4 H42 O7 . 140 0.98 2.36 3.173(11) yes
C6 H61 O9 . 157 0.99 2.53 3.456(11) yes
C7 H72 O5 4_545 143 0.98 2.44 3.267(11) yes
C15 H151 O9 . 126 0.99 2.50 3.185(11) yes
C17 H171 O1 . 156 0.95 2.57 3.460(11) yes
C23 H231 C15 . 128 0.97 2.57 3.254(11) yes
C41 H411 O9 . 167 0.94 2.42 3.343(11) yes
C50 H502 O8 4_645 135 0.98 2.35 3.119(11) yes
C350 H3501 C33 . 122 0.95 2.30 2.908(11) yes
C330 H331 C350 . 125 1.20 2.41 3.254(11) yes
